data_2227875
loop_
_publ_author_name
'Muto, Toyokazu'
'Kato, Yuichi'
'Nagasawa, Atsushi'
'Okamoto, Akiko'
'Yonezawa, Noriyuki'

_publ_section_title
;
 [2,7-Dimethoxy-8-(4-methylbenzoyl)-1-naphthyl](4-methylphenyl)methanone
;
_journal_coeditor_code OM2367
_journal_issue 11
_journal_name_full 'Acta Crystallographica Section E'
_journal_page_first o2752
_journal_paper_doi 10.1107/S1600536810039620
_journal_volume 66
_journal_year 2010
_chemical_formula_iupac 'C28 H24 O4 '
_chemical_formula_moiety 'C28 H24 O4 '
_chemical_formula_sum 'C28 H24 O4'
_chemical_formula_weight 424.47
_chemical_name_common
;
1,8-Bis(4-methylbenzoyl)-2,7-dimethoxynaphthalene
;
_chemical_name_systematic
;
[2,7-Dimethoxy-8-(4-methylbenzoyl)-1-naphthyl](4-methylphenyl)methanone
;
_space_group_IT_number 33
_symmetry_cell_setting orthorhombic
_symmetry_space_group_name_Hall 'P 2c -2n'
_symmetry_space_group_name_H-M 'P n a 21'
_atom_sites_solution_hydrogens geom
_atom_sites_solution_primary direct
_atom_sites_solution_secondary difmap
_audit_creation_method SHELXL-97
_cell_angle_alpha 90.00
_cell_angle_beta 90.00
_cell_angle_gamma 90.00
_cell_formula_units_Z 4
_cell_length_a 20.0334(3)
_cell_length_b 13.4311(2)
_cell_length_c 7.94771(10)
_cell_measurement_reflns_used 31782
_cell_measurement_temperature 193(2)
_cell_measurement_theta_max 68.2
_cell_measurement_theta_min 3.3
_cell_volume 2138.50(5)
_computing_cell_refinement 'PROCESS-AUTO (Rigaku, 1998)'
_computing_data_collection 'PROCESS-AUTO (Rigaku, 1998)'
_computing_data_reduction 'CrystalStructure (Rigaku/MSC, 2004)'
_computing_molecular_graphics 'ORTEPIII (Burnett & Johnson, 1996)'
_computing_publication_material 'SHELXL-97 (Sheldrick, 2008)'
_computing_structure_refinement 'SHELXL-97 (Sheldrick, 2008)'
_computing_structure_solution 'SIR2004 (Burla <i>et al.</i>, 2005)'
_diffrn_ambient_temperature 193(2)
_diffrn_detector_area_resol_mean 10.00
_diffrn_measured_fraction_theta_full 1.000
_diffrn_measured_fraction_theta_max 1.000
_diffrn_measurement_device_type 'Rigaku R-AXIS RAPID'
_diffrn_measurement_method \w
_diffrn_radiation_monochromator graphite
_diffrn_radiation_source 'fine-focus sealed tube'
_diffrn_radiation_type CuK\a
_diffrn_radiation_wavelength 1.54187
_diffrn_reflns_av_R_equivalents 0.0338
_diffrn_reflns_av_sigmaI/netI 0.0148
_diffrn_reflns_limit_h_max 24
_diffrn_reflns_limit_h_min -24
_diffrn_reflns_limit_k_max 16
_diffrn_reflns_limit_k_min -16
_diffrn_reflns_limit_l_max 9
_diffrn_reflns_limit_l_min -9
_diffrn_reflns_number 33150
_diffrn_reflns_theta_full 68.23
_diffrn_reflns_theta_max 68.23
_diffrn_reflns_theta_min 3.96
_exptl_absorpt_coefficient_mu 0.701
_exptl_absorpt_correction_T_max 0.8725
_exptl_absorpt_correction_T_min 0.6039
_exptl_absorpt_correction_type numerical
_exptl_absorpt_process_details
;
(<i>NUMABS</i>; Higashi, 1999)
;
_exptl_crystal_colour colorless
_exptl_crystal_density_diffrn 1.318
_exptl_crystal_density_method 'not measured'
_exptl_crystal_description block
_exptl_crystal_F_000 896
_exptl_crystal_size_max 0.60
_exptl_crystal_size_mid 0.40
_exptl_crystal_size_min 0.20
_refine_diff_density_max 0.183
_refine_diff_density_min -0.167
_refine_ls_extinction_coef 0.0066(5)
_refine_ls_extinction_expression Fc^*^=kFc[1+0.001xFc^2^\l^3^/sin(2\q)]^-1/4^
_refine_ls_extinction_method SHELXL
_refine_ls_goodness_of_fit_ref 1.169
_refine_ls_hydrogen_treatment constr
_refine_ls_matrix_type full
_refine_ls_number_parameters 293
_refine_ls_number_reflns 2110
_refine_ls_number_restraints 1
_refine_ls_restrained_S_all 1.168
_refine_ls_R_factor_all 0.0345
_refine_ls_R_factor_gt 0.0336
_refine_ls_shift/su_max 0.002
_refine_ls_shift/su_mean 0.000
_refine_ls_structure_factor_coef Fsqd
_refine_ls_weighting_details 'calc w=1/[\s^2^(Fo^2^)+(0.0569P)^2^+0.3088P] where P=(Fo^2^+2Fc^2^)/3'
_refine_ls_weighting_scheme calc
_refine_ls_wR_factor_gt 0.0929
_refine_ls_wR_factor_ref 0.0938
_reflns_number_gt 2041
_reflns_number_total 2110
_reflns_threshold_expression >2sigma(I)
_cod_data_source_file om2367.cif
_cod_data_source_block I
_cod_original_cell_volume 2138.49(5)
_cod_database_code 2227875
_cod_database_fobs_code 2227875

loop_
_symmetry_equiv_pos_site_id
_symmetry_equiv_pos_as_xyz
1 +X,+Y,+Z
2 1/2-X,1/2+Y,1/2+Z
3 1/2+X,1/2-Y,+Z
4 -X,-Y,1/2+Z

loop_
_atom_site_type_symbol
_atom_site_label
_atom_site_fract_x
_atom_site_fract_y
_atom_site_fract_z
_atom_site_U_iso_or_equiv
_atom_site_adp_type
_atom_site_calc_flag
_atom_site_refinement_flags
_atom_site_occupancy
_atom_site_disorder_assembly
_atom_site_disorder_group
O O1 0.14819(8) 0.11387(12) 0.5115(2) 0.0340(4) Uani d . 1 . .
O O2 0.14078(8) 0.32719(13) 0.2589(2) 0.0368(4) Uani d . 1 . .
O O3 0.06372(8) -0.05143(12) 0.2673(3) 0.0449(4) Uani d . 1 . .
O O4 0.03319(8) 0.46452(13) 0.4971(3) 0.0444(4) Uani d . 1 . .
C C1 0.05479(10) 0.11760(16) 0.3328(3) 0.0300(5) Uani d . 1 . .
C C2 0.02338(11) 0.02950(17) 0.2891(3) 0.0361(5) Uani d . 1 . .
C C3 -0.04660(12) 0.0239(2) 0.2705(4) 0.0426(6) Uani d . 1 . .
H H3 -0.0672 -0.0361 0.2345 0.051 Uiso calc R 1 . .
C C4 -0.08397(11) 0.1059(2) 0.3048(3) 0.0420(6) Uani d . 1 . .
H H4 -0.1311 0.1020 0.2935 0.050 Uiso calc R 1 . .
C C5 -0.05501(10) 0.19654(19) 0.3567(3) 0.0369(5) Uani d . 1 . .
C C6 -0.09500(11) 0.2789(2) 0.4003(4) 0.0436(6) Uani d . 1 . .
H H6 -0.1422 0.2727 0.3944 0.052 Uiso calc R 1 . .
C C7 -0.06805(12) 0.3673(2) 0.4509(4) 0.0428(6) Uani d . 1 . .
H H7 -0.0960 0.4215 0.4816 0.051 Uiso calc R 1 . .
C C8 0.00175(12) 0.37696(17) 0.4567(3) 0.0361(5) Uani d . 1 . .
C C9 0.04339(10) 0.29876(17) 0.4152(3) 0.0303(5) Uani d . 1 . .
C C10 0.01624(10) 0.20501(17) 0.3670(3) 0.0309(5) Uani d . 1 . .
C C11 0.12923(11) 0.11221(15) 0.3659(3) 0.0282(5) Uani d . 1 . .
C C12 0.17684(11) 0.10505(15) 0.2237(3) 0.0274(5) Uani d . 1 . .
C C13 0.15505(11) 0.10444(17) 0.0569(3) 0.0330(5) Uani d . 1 . .
H H13 0.1086 0.1075 0.0330 0.040 Uiso calc R 1 . .
C C14 0.20036(12) 0.09938(16) -0.0735(3) 0.0343(5) Uani d . 1 . .
H H14 0.1847 0.0991 -0.1863 0.041 Uiso calc R 1 . .
C C15 0.26866(11) 0.09473(16) -0.0420(3) 0.0332(5) Uani d . 1 . .
C C16 0.29032(11) 0.09517(17) 0.1250(3) 0.0343(5) Uani d . 1 . .
H H16 0.3367 0.0916 0.1486 0.041 Uiso calc R 1 . .
C C17 0.24524(11) 0.10078(15) 0.2565(3) 0.0314(5) Uani d . 1 . .
H H17 0.2609 0.1017 0.3693 0.038 Uiso calc R 1 . .
C C18 0.11740(11) 0.32131(15) 0.4002(3) 0.0286(5) Uani d . 1 . .
C C19 0.15908(11) 0.33410(15) 0.5519(3) 0.0280(5) Uani d . 1 . .
C C20 0.13218(11) 0.33242(17) 0.7139(3) 0.0326(5) Uani d . 1 . .
H H20 0.0855 0.3239 0.7283 0.039 Uiso calc R 1 . .
C C21 0.17245(12) 0.34296(17) 0.8529(3) 0.0356(5) Uani d . 1 . .
H H21 0.1532 0.3424 0.9621 0.043 Uiso calc R 1 . .
C C22 0.24135(12) 0.35449(16) 0.8353(3) 0.0335(5) Uani d . 1 . .
C C23 0.26816(12) 0.35582(17) 0.6736(3) 0.0345(5) Uani d . 1 . .
H H23 0.3149 0.3638 0.6594 0.041 Uiso calc R 1 . .
C C24 0.22803(11) 0.34573(16) 0.5340(3) 0.0301(5) Uani d . 1 . .
H H24 0.2473 0.3467 0.4248 0.036 Uiso calc R 1 . .
C C25 0.03540(14) -0.14711(18) 0.2950(4) 0.0489(7) Uani d . 1 . .
H H25A 0.0694 -0.1983 0.2755 0.059 Uiso calc R 1 . .
H H25B -0.0020 -0.1573 0.2173 0.059 Uiso calc R 1 . .
H H25C 0.0193 -0.1516 0.4111 0.059 Uiso calc R 1 . .
C C26 -0.00659(15) 0.5493(2) 0.5335(5) 0.0575(8) Uani d . 1 . .
H H26A 0.0224 0.6057 0.5614 0.069 Uiso calc R 1 . .
H H26B -0.0358 0.5348 0.6292 0.069 Uiso calc R 1 . .
H H26C -0.0338 0.5661 0.4350 0.069 Uiso calc R 1 . .
C C27 0.31772(13) 0.0894(2) -0.1857(4) 0.0450(6) Uani d . 1 . .
H H27A 0.2936 0.0769 -0.2909 0.054 Uiso calc R 1 . .
H H27B 0.3495 0.0353 -0.1654 0.054 Uiso calc R 1 . .
H H27C 0.3419 0.1527 -0.1942 0.054 Uiso calc R 1 . .
C C28 0.28470(13) 0.3658(2) 0.9887(4) 0.0442(6) Uani d . 1 . .
H H28A 0.2668 0.3247 1.0802 0.053 Uiso calc R 1 . .
H H28B 0.2853 0.4357 1.0238 0.053 Uiso calc R 1 . .
H H28C 0.3302 0.3442 0.9622 0.053 Uiso calc R 1 . .

loop_
_atom_site_aniso_label
_atom_site_aniso_U_11
_atom_site_aniso_U_22
_atom_site_aniso_U_33
_atom_site_aniso_U_12
_atom_site_aniso_U_13
_atom_site_aniso_U_23
O1 0.0338(8) 0.0407(9) 0.0276(9) -0.0016(6) -0.0026(7) 0.0006(7)
O2 0.0351(9) 0.0514(10) 0.0238(9) -0.0047(7) 0.0037(7) 0.0015(7)
O3 0.0372(8) 0.0403(9) 0.0573(11) -0.0093(7) 0.0077(8) -0.0081(9)
O4 0.0402(9) 0.0398(9) 0.0532(12) 0.0093(7) 0.0005(9) -0.0030(8)
C1 0.0260(10) 0.0401(11) 0.0237(10) -0.0036(8) 0.0020(9) 0.0017(9)
C2 0.0338(11) 0.0455(12) 0.0289(12) -0.0074(9) 0.0028(10) -0.0013(10)
C3 0.0353(11) 0.0551(14) 0.0374(13) -0.0168(11) -0.0020(11) -0.0008(12)
C4 0.0258(10) 0.0635(16) 0.0368(14) -0.0094(10) -0.0037(10) 0.0080(12)
C5 0.0262(10) 0.0545(13) 0.0300(12) -0.0008(10) -0.0020(10) 0.0094(11)
C6 0.0239(10) 0.0633(15) 0.0437(15) 0.0035(10) -0.0006(10) 0.0122(12)
C7 0.0313(11) 0.0558(14) 0.0414(14) 0.0125(10) 0.0054(11) 0.0095(12)
C8 0.0361(11) 0.0434(12) 0.0286(12) 0.0050(10) 0.0008(10) 0.0041(10)
C9 0.0263(10) 0.0402(11) 0.0244(11) 0.0029(8) -0.0013(9) 0.0046(9)
C10 0.0267(10) 0.0443(12) 0.0218(10) -0.0018(9) -0.0003(9) 0.0057(9)
C11 0.0302(11) 0.0267(9) 0.0275(12) -0.0023(8) -0.0017(10) 0.0005(9)
C12 0.0264(10) 0.0272(9) 0.0286(12) -0.0021(7) -0.0009(9) -0.0001(8)
C13 0.0281(11) 0.0408(12) 0.0303(12) -0.0005(9) -0.0048(9) 0.0018(10)
C14 0.0387(12) 0.0381(11) 0.0262(11) 0.0005(9) -0.0004(10) 0.0009(9)
C15 0.0360(12) 0.0292(10) 0.0344(13) -0.0012(9) 0.0046(10) 0.0012(9)
C16 0.0267(11) 0.0370(11) 0.0393(13) -0.0026(8) 0.0011(10) 0.0001(10)
C17 0.0294(10) 0.0331(10) 0.0317(12) -0.0024(8) -0.0034(9) 0.0007(10)
C18 0.0304(10) 0.0279(9) 0.0276(12) 0.0009(8) 0.0023(9) 0.0013(8)
C19 0.0298(10) 0.0264(10) 0.0277(11) 0.0009(8) 0.0005(9) 0.0010(8)
C20 0.0291(10) 0.0398(12) 0.0289(12) -0.0008(9) 0.0018(9) 0.0002(10)
C21 0.0404(12) 0.0405(12) 0.0259(12) -0.0007(9) 0.0031(10) 0.0032(10)
C22 0.0389(12) 0.0283(10) 0.0331(13) 0.0001(8) -0.0061(11) 0.0012(9)
C23 0.0300(11) 0.0341(11) 0.0393(14) -0.0002(9) -0.0024(10) -0.0005(10)
C24 0.0310(10) 0.0312(10) 0.0280(11) 0.0014(8) 0.0044(10) -0.0004(9)
C25 0.0531(15) 0.0413(12) 0.0523(17) -0.0147(11) 0.0089(14) -0.0081(12)
C26 0.0583(16) 0.0509(15) 0.063(2) 0.0204(13) -0.0051(16) -0.0145(15)
C27 0.0419(13) 0.0522(14) 0.0408(15) 0.0002(10) 0.0110(12) 0.0014(12)
C28 0.0500(15) 0.0459(13) 0.0368(14) -0.0022(11) -0.0114(12) 0.0028(12)

loop_
_atom_type_symbol
_atom_type_description
_atom_type_scat_dispersion_real
_atom_type_scat_dispersion_imag
_atom_type_scat_source
C C 0.0181 0.0091 'International Tables Vol C Tables 4.2.6.8 and 6.1.1.4'
H H 0.0000 0.0000 'International Tables Vol C Tables 4.2.6.8 and 6.1.1.4'
O O 0.0492 0.0322 'International Tables Vol C Tables 4.2.6.8 and 6.1.1.4'

loop_
_geom_angle_atom_site_label_1
_geom_angle_atom_site_label_2
_geom_angle_atom_site_label_3
_geom_angle_site_symmetry_1
_geom_angle_site_symmetry_3
_geom_angle
_geom_angle_publ_flag
C2 O3 C25 . . 117.63(18) ?
C8 O4 C26 . . 118.5(2) ?
C2 C1 C10 . . 120.23(19) ?
C2 C1 C11 . . 116.73(18) ?
C10 C1 C11 . . 122.48(18) ?
O3 C2 C1 . . 116.31(18) ?
O3 C2 C3 . . 122.2(2) ?
C1 C2 C3 . . 121.5(2) ?
C4 C3 C2 . . 118.9(2) ?
C4 C3 H3 . . 120.6 ?
C2 C3 H3 . . 120.6 ?
C3 C4 C5 . . 122.1(2) ?
C3 C4 H4 . . 118.9 ?
C5 C4 H4 . . 118.9 ?
C6 C5 C4 . . 121.05(19) ?
C6 C5 C10 . . 119.3(2) ?
C4 C5 C10 . . 119.6(2) ?
C7 C6 C5 . . 122.03(19) ?
C7 C6 H6 . . 119.0 ?
C5 C6 H6 . . 119.0 ?
C6 C7 C8 . . 118.9(2) ?
C6 C7 H7 . . 120.5 ?
C8 C7 H7 . . 120.5 ?
O4 C8 C9 . . 115.50(19) ?
O4 C8 C7 . . 122.9(2) ?
C9 C8 C7 . . 121.5(2) ?
C8 C9 C10 . . 120.40(18) ?
C8 C9 C18 . . 117.19(19) ?
C10 C9 C18 . . 121.89(18) ?
C9 C10 C1 . . 124.76(17) ?
C9 C10 C5 . . 117.74(19) ?
C1 C10 C5 . . 117.5(2) ?
O1 C11 C12 . . 121.7(2) ?
O1 C11 C1 . . 118.1(2) ?
C12 C11 C1 . . 120.25(19) ?
C13 C12 C17 . . 118.9(2) ?
C13 C12 C11 . . 121.6(2) ?
C17 C12 C11 . . 119.5(2) ?
C14 C13 C12 . . 120.5(2) ?
C14 C13 H13 . . 119.7 ?
C12 C13 H13 . . 119.7 ?
C13 C14 C15 . . 120.9(2) ?
C13 C14 H14 . . 119.5 ?
C15 C14 H14 . . 119.5 ?
C14 C15 C16 . . 118.4(2) ?
C14 C15 C27 . . 120.4(2) ?
C16 C15 C27 . . 121.2(2) ?
C17 C16 C15 . . 121.0(2) ?
C17 C16 H16 . . 119.5 ?
C15 C16 H16 . . 119.5 ?
C16 C17 C12 . . 120.1(2) ?
C16 C17 H17 . . 119.9 ?
C12 C17 H17 . . 119.9 ?
O2 C18 C19 . . 121.84(19) ?
O2 C18 C9 . . 117.41(19) ?
C19 C18 C9 . . 120.75(18) ?
C20 C19 C24 . . 118.5(2) ?
C20 C19 C18 . . 122.2(2) ?
C24 C19 C18 . . 119.2(2) ?
C21 C20 C19 . . 120.8(2) ?
C21 C20 H20 . . 119.6 ?
C19 C20 H20 . . 119.6 ?
C20 C21 C22 . . 120.7(2) ?
C20 C21 H21 . . 119.6 ?
C22 C21 H21 . . 119.6 ?
C23 C22 C21 . . 118.4(2) ?
C23 C22 C28 . . 121.6(2) ?
C21 C22 C28 . . 120.0(2) ?
C24 C23 C22 . . 121.1(2) ?
C24 C23 H23 . . 119.4 ?
C22 C23 H23 . . 119.4 ?
C23 C24 C19 . . 120.4(2) ?
C23 C24 H24 . . 119.8 ?
C19 C24 H24 . . 119.8 ?
O3 C25 H25A . . 109.5 ?
O3 C25 H25B . . 109.5 ?
H25A C25 H25B . . 109.5 ?
O3 C25 H25C . . 109.5 ?
H25A C25 H25C . . 109.5 ?
H25B C25 H25C . . 109.5 ?
O4 C26 H26A . . 109.5 ?
O4 C26 H26B . . 109.5 ?
H26A C26 H26B . . 109.5 ?
O4 C26 H26C . . 109.5 ?
H26A C26 H26C . . 109.5 ?
H26B C26 H26C . . 109.5 ?
C15 C27 H27A . . 109.5 ?
C15 C27 H27B . . 109.5 ?
H27A C27 H27B . . 109.5 ?
C15 C27 H27C . . 109.5 ?
H27A C27 H27C . . 109.5 ?
H27B C27 H27C . . 109.5 ?
C22 C28 H28A . . 109.5 ?
C22 C28 H28B . . 109.5 ?
H28A C28 H28B . . 109.5 ?
C22 C28 H28C . . 109.5 ?
H28A C28 H28C . . 109.5 ?
H28B C28 H28C . . 109.5 ?

loop_
_geom_bond_atom_site_label_1
_geom_bond_atom_site_label_2
_geom_bond_site_symmetry_2
_geom_bond_distance
_geom_bond_publ_flag
O1 C11 . 1.218(3) ?
O2 C18 . 1.219(3) ?
O3 C2 . 1.366(3) ?
O3 C25 . 1.422(3) ?
O4 C8 . 1.372(3) ?
O4 C26 . 1.420(3) ?
C1 C2 . 1.385(3) ?
C1 C10 . 1.431(3) ?
C1 C11 . 1.516(3) ?
C2 C3 . 1.412(3) ?
C3 C4 . 1.359(4) ?
C3 H3 . 0.9500 ?
C4 C5 . 1.410(4) ?
C4 H4 . 0.9500 ?
C5 C6 . 1.409(4) ?
C5 C10 . 1.434(3) ?
C6 C7 . 1.365(4) ?
C6 H6 . 0.9500 ?
C7 C8 . 1.405(3) ?
C7 H7 . 0.9500 ?
C8 C9 . 1.381(3) ?
C9 C10 . 1.424(3) ?
C9 C18 . 1.518(3) ?
C11 C12 . 1.482(3) ?
C12 C13 . 1.396(3) ?
C12 C17 . 1.396(3) ?
C13 C14 . 1.379(3) ?
C13 H13 . 0.9500 ?
C14 C15 . 1.392(3) ?
C14 H14 . 0.9500 ?
C15 C16 . 1.396(4) ?
C15 C27 . 1.508(3) ?
C16 C17 . 1.384(3) ?
C16 H16 . 0.9500 ?
C17 H17 . 0.9500 ?
C18 C19 . 1.477(3) ?
C19 C20 . 1.395(3) ?
C19 C24 . 1.398(3) ?
C20 C21 . 1.375(3) ?
C20 H20 . 0.9500 ?
C21 C22 . 1.396(3) ?
C21 H21 . 0.9500 ?
C22 C23 . 1.393(3) ?
C22 C28 . 1.505(3) ?
C23 C24 . 1.377(3) ?
C23 H23 . 0.9500 ?
C24 H24 . 0.9500 ?
C25 H25A . 0.9800 ?
C25 H25B . 0.9800 ?
C25 H25C . 0.9800 ?
C26 H26A . 0.9800 ?
C26 H26B . 0.9800 ?
C26 H26C . 0.9800 ?
C27 H27A . 0.9800 ?
C27 H27B . 0.9800 ?
C27 H27C . 0.9800 ?
C28 H28A . 0.9800 ?
C28 H28B . 0.9800 ?
C28 H28C . 0.9800 ?

loop_
_geom_hbond_atom_site_label_D
_geom_hbond_atom_site_label_H
_geom_hbond_atom_site_label_A
_geom_hbond_site_symmetry_A
_geom_hbond_distance_DH
_geom_hbond_distance_HA
_geom_hbond_distance_DA
_geom_hbond_angle_DHA
C14 H14 O1 1_554 0.95 2.52 3.465(3) 175
C21 H21 O2 1_556 0.95 2.38 3.295(3) 162

loop_
_geom_torsion_atom_site_label_1
_geom_torsion_atom_site_label_2
_geom_torsion_atom_site_label_3
_geom_torsion_atom_site_label_4
_geom_torsion_site_symmetry_1
_geom_torsion_site_symmetry_2
_geom_torsion_site_symmetry_3
_geom_torsion_site_symmetry_4
_geom_torsion
_geom_torsion_publ_flag
C25 O3 C2 C1 . . . . 153.3(3) ?
C25 O3 C2 C3 . . . . -25.9(4) ?
C10 C1 C2 O3 . . . . -176.7(2) ?
C11 C1 C2 O3 . . . . -5.0(3) ?
C10 C1 C2 C3 . . . . 2.5(4) ?
C11 C1 C2 C3 . . . . 174.1(2) ?
O3 C2 C3 C4 . . . . 175.7(3) ?
C1 C2 C3 C4 . . . . -3.4(4) ?
C2 C3 C4 C5 . . . . 0.7(4) ?
C3 C4 C5 C6 . . . . -176.6(3) ?
C3 C4 C5 C10 . . . . 2.8(4) ?
C4 C5 C6 C7 . . . . -180.0(3) ?
C10 C5 C6 C7 . . . . 0.6(4) ?
C5 C6 C7 C8 . . . . 1.1(4) ?
C26 O4 C8 C9 . . . . 177.1(3) ?
C26 O4 C8 C7 . . . . -0.4(4) ?
C6 C7 C8 O4 . . . . 176.4(2) ?
C6 C7 C8 C9 . . . . -1.1(4) ?
O4 C8 C9 C10 . . . . -178.4(2) ?
C7 C8 C9 C10 . . . . -0.8(4) ?
O4 C8 C9 C18 . . . . -6.6(3) ?
C7 C8 C9 C18 . . . . 171.0(2) ?
C8 C9 C10 C1 . . . . -175.5(2) ?
C18 C9 C10 C1 . . . . 13.1(4) ?
C8 C9 C10 C5 . . . . 2.5(3) ?
C18 C9 C10 C5 . . . . -169.0(2) ?
C2 C1 C10 C9 . . . . 179.0(2) ?
C11 C1 C10 C9 . . . . 7.9(4) ?
C2 C1 C10 C5 . . . . 1.1(4) ?
C11 C1 C10 C5 . . . . -170.1(2) ?
C6 C5 C10 C9 . . . . -2.4(4) ?
C4 C5 C10 C9 . . . . 178.2(2) ?
C6 C5 C10 C1 . . . . 175.8(2) ?
C4 C5 C10 C1 . . . . -3.7(4) ?
C2 C1 C11 O1 . . . . -103.5(3) ?
C10 C1 C11 O1 . . . . 67.9(3) ?
C2 C1 C11 C12 . . . . 76.4(3) ?
C10 C1 C11 C12 . . . . -112.1(2) ?
O1 C11 C12 C13 . . . . -179.2(2) ?
C1 C11 C12 C13 . . . . 0.9(3) ?
O1 C11 C12 C17 . . . . -0.5(3) ?
C1 C11 C12 C17 . . . . 179.60(18) ?
C17 C12 C13 C14 . . . . 0.2(3) ?
C11 C12 C13 C14 . . . . 178.9(2) ?
C12 C13 C14 C15 . . . . 0.0(3) ?
C13 C14 C15 C16 . . . . 0.1(3) ?
C13 C14 C15 C27 . . . . -179.9(2) ?
C14 C15 C16 C17 . . . . -0.4(3) ?
C27 C15 C16 C17 . . . . 179.5(2) ?
C15 C16 C17 C12 . . . . 0.7(3) ?
C13 C12 C17 C16 . . . . -0.6(3) ?
C11 C12 C17 C16 . . . . -179.3(2) ?
C8 C9 C18 O2 . . . . -104.1(3) ?
C10 C9 C18 O2 . . . . 67.6(3) ?
C8 C9 C18 C19 . . . . 76.7(3) ?
C10 C9 C18 C19 . . . . -111.6(2) ?
O2 C18 C19 C20 . . . . 176.7(2) ?
C9 C18 C19 C20 . . . . -4.1(3) ?
O2 C18 C19 C24 . . . . -5.0(3) ?
C9 C18 C19 C24 . . . . 174.19(18) ?
C24 C19 C20 C21 . . . . 0.6(3) ?
C18 C19 C20 C21 . . . . 178.9(2) ?
C19 C20 C21 C22 . . . . -0.7(3) ?
C20 C21 C22 C23 . . . . 0.5(3) ?
C20 C21 C22 C28 . . . . -179.9(2) ?
C21 C22 C23 C24 . . . . -0.2(3) ?
C28 C22 C23 C24 . . . . -179.8(2) ?
C22 C23 C24 C19 . . . . 0.1(3) ?
C20 C19 C24 C23 . . . . -0.4(3) ?
C18 C19 C24 C23 . . . . -178.7(2) ?

loop_
_cod_related_entry_id
_cod_related_entry_database
_cod_related_entry_code
1 ChemSpider 30656290
